data_7249379
loop_
_publ_author_name
'Jeon, Ie-Rang'
'Jeannin, Olivier'
'Robert, Antoine'
'Barri\`ere, Fr\'ed\'eric'
'Fourmigu\'e, Marc'

_publ_section_title
;
 N-Iodophthalimide as a halogen bond donor, a comparison with
 N-iodosuccinimide and N-iodosaccharin
;
_journal_issue 42
_journal_name_full CrystEngComm
_journal_page_first 6075
_journal_page_last 6081
_journal_paper_doi 10.1039/D4CE00654B
_journal_volume 26
_journal_year 2024
_chemical_formula_moiety 'C15 H14 I N3 O2'
_chemical_formula_sum 'C15 H14 I N3 O2'
_chemical_formula_weight 395.19
_chemical_name_common (NIPht)(DMAP)
_chemical_name_systematic (N-iodophtalimide)(4-dimethylaminopyridine)
_space_group_IT_number 14
_space_group_name_Hall '-P 2yn'
_space_group_name_H-M_alt 'P 1 21/n 1'
_symmetry_cell_setting monoclinic
_symmetry_Int_Tables_number 14
_symmetry_space_group_name_Hall '-P 2yn'
_symmetry_space_group_name_H-M 'P 1 21/n 1'
_atom_sites_solution_hydrogens geom
_audit_conform_dict_location ftp://ftp.iucr.org/pub/cif_core.dic
_audit_conform_dict_name cif_core.dic
_audit_conform_dict_version 2.4.3
_audit_creation_date 2024-03-29T15:54:07-00:00
_audit_creation_method 'WinGX routine CIF_UPDATE'
_audit_update_record
;
2024-06-27 deposited with the CCDC.	2024-09-25 downloaded from the CCDC.
;
_cell_angle_alpha 90
_cell_angle_beta 100.135(3)
_cell_angle_gamma 90
_cell_formula_units_Z 4
_cell_length_a 9.2802(9)
_cell_length_b 11.8980(11)
_cell_length_c 13.5467(11)
_cell_measurement_reflns_used 9853
_cell_measurement_temperature 150(2)
_cell_measurement_theta_max 27.44
_cell_measurement_theta_min 2.81
_cell_measurement_wavelength 0.71073
_cell_volume 1472.4(2)
_computing_cell_refinement 'APEX3 (Bruker, 2015)'
_computing_data_collection 'Bruker APEX3 (Bruker, 2015)'
_computing_data_reduction 'SAINT (Bruker, 2014)'
_computing_molecular_graphics 'Ortep for Windows (Farrugia, 2012)'
_computing_publication_material 'WinGX publication routines (Farrugia, 2012)'
_computing_structure_refinement 'SHELXL-2019/2 (Sheldrick, 2019)'
_diffrn_ambient_temperature 150(2)
_diffrn_detector CMOS-PHOTON70
_diffrn_detector_area_resol_mean 7.39
_diffrn_measured_fraction_theta_full 0.979
_diffrn_measured_fraction_theta_max 0.982
_diffrn_measurement_device_type 'D8 VENTURE Bruker AXS'
_diffrn_measurement_method 'rotation images'
_diffrn_orient_matrix_UB_11 -0.044896
_diffrn_orient_matrix_UB_12 -0.066363
_diffrn_orient_matrix_UB_13 0.028282
_diffrn_orient_matrix_UB_21 -0.099773
_diffrn_orient_matrix_UB_22 0.031293
_diffrn_orient_matrix_UB_23 -0.024941
_diffrn_orient_matrix_UB_31 -0.003483
_diffrn_orient_matrix_UB_32 -0.040997
_diffrn_orient_matrix_UB_33 -0.064818
_diffrn_radiation_monochromator 'multilayer monochromator'
_diffrn_radiation_probe x-ray
_diffrn_radiation_source 'Incoatec microfocus sealed tube'
_diffrn_radiation_type MoK\a
_diffrn_radiation_wavelength 0.71073
_diffrn_reflns_av_R_equivalents 0.0249
_diffrn_reflns_av_unetI/netI 0.0176
_diffrn_reflns_Laue_measured_fraction_full 0.979
_diffrn_reflns_Laue_measured_fraction_max 0.982
_diffrn_reflns_limit_h_max 12
_diffrn_reflns_limit_h_min -12
_diffrn_reflns_limit_k_max 15
_diffrn_reflns_limit_k_min -14
_diffrn_reflns_limit_l_max 17
_diffrn_reflns_limit_l_min -17
_diffrn_reflns_number 20445
_diffrn_reflns_point_group_measured_fraction_full 0.979
_diffrn_reflns_point_group_measured_fraction_max 0.982
_diffrn_reflns_theta_full 25.242
_diffrn_reflns_theta_max 27.452
_diffrn_reflns_theta_min 2.811
_diffrn_standards_number 0
_exptl_absorpt_coefficient_mu 2.183
_exptl_absorpt_correction_T_max 0.916
_exptl_absorpt_correction_T_min 0.811
_exptl_absorpt_correction_type multi-scan
_exptl_absorpt_process_details
;
  [Sheldrick, G.M. (2014). SADABS Bruker AXS Inc., Madison, Wisconsin, USA]
;
_exptl_crystal_colour colorless
_exptl_crystal_density_diffrn 1.783
_exptl_crystal_density_method 'not measured'
_exptl_crystal_description prism
_exptl_crystal_F_000 776
_exptl_crystal_recrystallization_method 'Re-crystallisation from solvent: CH2Cl2/pentane'
_exptl_crystal_size_max 0.14
_exptl_crystal_size_mid 0.08
_exptl_crystal_size_min 0.04
_refine_diff_density_max 0.339
_refine_diff_density_min -0.518
_refine_diff_density_rms 0.055
_refine_ls_extinction_method none
_refine_ls_goodness_of_fit_ref 1.115
_refine_ls_hydrogen_treatment constr
_refine_ls_matrix_type full
_refine_ls_number_constraints 0
_refine_ls_number_parameters 192
_refine_ls_number_reflns 3308
_refine_ls_number_restraints 0
_refine_ls_restrained_S_all 1.115
_refine_ls_R_factor_all 0.0182
_refine_ls_R_factor_gt 0.016
_refine_ls_shift/su_max 0.001
_refine_ls_shift/su_mean 0
_refine_ls_structure_factor_coef Fsqd
_refine_ls_weighting_details 'w=1/[\s^2^(Fo^2^)+(0.0117P)^2^+0.8853P] where P=(Fo^2^+2Fc^2^)/3'
_refine_ls_weighting_scheme calc
_refine_ls_wR_factor_gt 0.0381
_refine_ls_wR_factor_ref 0.0399
_reflns_Friedel_coverage 0
_reflns_number_gt 3086
_reflns_number_total 3308
_reflns_threshold_expression 'I > 2\s(I)'
_cod_data_source_file d4ce00654b1.cif
_cod_data_source_block shelx_CCDC2
_cod_depositor_comments 'Adding full bibliography for 7249377--7249386.cif.'
_cod_original_sg_symbol_H-M 'P 21/n'
_cod_database_code 7249379

loop_
_symmetry_equiv_pos_as_xyz
'x, y, z'
'-x+1/2, y+1/2, -z+1/2'
'-x, -y, -z'
'x-1/2, -y-1/2, z-1/2'

loop_
_atom_site_label
_atom_site_type_symbol
_atom_site_fract_x
_atom_site_fract_y
_atom_site_fract_z
_atom_site_U_iso_or_equiv
_atom_site_adp_type
_atom_site_occupancy
_atom_site_site_symmetry_order
_atom_site_calc_flag
_atom_site_refinement_flags_posn
_atom_site_refinement_flags_adp
_atom_site_refinement_flags_occupancy
_atom_site_disorder_assembly
_atom_site_disorder_group
C1 C 0.08737(18) 0.30390(13) 0.45313(12) 0.0259(3) Uani 1 1 d . . . . .
H1 H 0.078429 0.2574 0.395366 0.031 Uiso 1 1 calc R U . . .
C2 C -0.02108(17) 0.29992(13) 0.50967(11) 0.0243(3) Uani 1 1 d . . . . .
H2 H -0.103498 0.252496 0.490028 0.029 Uiso 1 1 calc R U . . .
C3 C -0.01071(16) 0.36647(12) 0.59756(11) 0.0212(3) Uani 1 1 d . . . . .
C4 C 0.11609(16) 0.43479(14) 0.61984(11) 0.0239(3) Uani 1 1 d . . . . .
H4 H 0.130794 0.480802 0.678067 0.029 Uiso 1 1 calc R U . . .
C5 C 0.21702(17) 0.43449(14) 0.55771(12) 0.0254(3) Uani 1 1 d . . . . .
H5 H 0.299704 0.482413 0.573758 0.031 Uiso 1 1 calc R U . . .
C6 C -0.09251(18) 0.42857(16) 0.75006(12) 0.0296(3) Uani 1 1 d . . . . .
H6A H -0.004911 0.40073 0.79447 0.044 Uiso 1 1 calc R U . . .
H6B H -0.178035 0.418582 0.782532 0.044 Uiso 1 1 calc R U . . .
H6C H -0.080253 0.508536 0.736306 0.044 Uiso 1 1 calc R U . . .
C7 C -0.24603(18) 0.29839(16) 0.62845(14) 0.0332(4) Uani 1 1 d . . . . .
H7A H -0.292135 0.315897 0.559412 0.05 Uiso 1 1 calc R U . . .
H7B H -0.314349 0.315568 0.673914 0.05 Uiso 1 1 calc R U . . .
H7C H -0.220474 0.21843 0.633565 0.05 Uiso 1 1 calc R U . . .
C8 C 0.54086(17) 0.46908(14) 0.20183(12) 0.0255(3) Uani 1 1 d . . . . .
C9 C 0.66493(16) 0.31655(13) 0.27861(12) 0.0241(3) Uani 1 1 d . . . . .
C10 C 0.73895(17) 0.35109(13) 0.19373(12) 0.0239(3) Uani 1 1 d . . . . .
C11 C 0.66268(17) 0.44261(13) 0.14638(12) 0.0237(3) Uani 1 1 d . . . . .
C12 C 0.70221(18) 0.49231(15) 0.06321(13) 0.0286(3) Uani 1 1 d . . . . .
H12 H 0.649699 0.554626 0.031015 0.034 Uiso 1 1 calc R U . . .
C13 C 0.82255(19) 0.44725(16) 0.02832(13) 0.0326(4) Uani 1 1 d . . . . .
H13 H 0.851764 0.47876 -0.02951 0.039 Uiso 1 1 calc R U . . .
C14 C 0.90083(19) 0.35698(16) 0.07650(15) 0.0334(4) Uani 1 1 d . . . . .
H14 H 0.983643 0.329092 0.051853 0.04 Uiso 1 1 calc R U . . .
C15 C 0.85949(17) 0.30682(14) 0.16044(13) 0.0288(3) Uani 1 1 d . . . . .
H15 H 0.912027 0.24488 0.19329 0.035 Uiso 1 1 calc R U . . .
I1 I 0.38572(2) 0.37811(2) 0.37552(2) 0.02353(4) Uani 1 1 d . . . . .
N1 N 0.20608(15) 0.37035(11) 0.47522(10) 0.0243(3) Uani 1 1 d . . . . .
N2 N -0.11389(15) 0.36572(12) 0.65592(11) 0.0261(3) Uani 1 1 d . . . . .
N3 N 0.54817(15) 0.38980(11) 0.27799(10) 0.0248(3) Uani 1 1 d . . . . .
O1 O 0.45205(14) 0.54506(11) 0.18515(10) 0.0354(3) Uani 1 1 d . . . . .
O2 O 0.69845(13) 0.24030(10) 0.33769(9) 0.0312(3) Uani 1 1 d . . . . .

loop_
_atom_site_aniso_label
_atom_site_aniso_U_11
_atom_site_aniso_U_22
_atom_site_aniso_U_33
_atom_site_aniso_U_23
_atom_site_aniso_U_13
_atom_site_aniso_U_12
C1 0.0334(8) 0.0218(7) 0.0204(7) -0.0027(6) -0.0008(6) -0.0017(6)
C2 0.0275(7) 0.0208(7) 0.0217(7) 0.0001(6) -0.0031(6) -0.0047(6)
C3 0.0222(7) 0.0186(7) 0.0210(7) 0.0025(5) -0.0008(5) 0.0005(5)
C4 0.0255(7) 0.0211(7) 0.0236(8) -0.0055(6) 0.0004(6) -0.0026(6)
C5 0.0255(7) 0.0235(8) 0.0263(8) -0.0030(6) 0.0016(6) -0.0037(6)
C6 0.0293(8) 0.0339(9) 0.0256(8) -0.0027(7) 0.0049(6) 0.0036(7)
C7 0.0265(8) 0.0396(10) 0.0326(9) 0.0033(7) 0.0027(7) -0.0081(7)
C8 0.0254(7) 0.0260(8) 0.0249(8) -0.0005(6) 0.0034(6) -0.0008(6)
C9 0.0225(7) 0.0221(7) 0.0255(8) -0.0047(6) -0.0021(6) -0.0031(6)
C10 0.0233(7) 0.0220(7) 0.0246(8) -0.0064(6) -0.0009(6) -0.0038(6)
C11 0.0232(7) 0.0220(7) 0.0248(8) -0.0048(6) 0.0017(6) -0.0020(6)
C12 0.0323(8) 0.0261(8) 0.0274(8) -0.0009(6) 0.0057(6) -0.0035(6)
C13 0.0351(9) 0.0348(9) 0.0298(9) -0.0070(7) 0.0114(7) -0.0086(7)
C14 0.0270(8) 0.0345(9) 0.0403(10) -0.0135(8) 0.0103(7) -0.0032(7)
C15 0.0236(7) 0.0260(8) 0.0352(9) -0.0087(7) 0.0007(6) -0.0002(6)
I1 0.02559(6) 0.02395(6) 0.02040(6) 0.00013(4) 0.00229(4) 0.00040(4)
N1 0.0269(6) 0.0234(7) 0.0221(6) -0.0005(5) 0.0034(5) 0.0001(5)
N2 0.0242(6) 0.0279(7) 0.0255(7) -0.0014(5) 0.0026(5) -0.0034(5)
N3 0.0246(6) 0.0258(7) 0.0236(7) 0.0017(5) 0.0034(5) 0.0008(5)
O1 0.0351(6) 0.0343(7) 0.0384(7) 0.0107(5) 0.0112(5) 0.0132(5)
O2 0.0302(6) 0.0288(6) 0.0314(6) 0.0056(5) -0.0035(5) 0.0008(5)

loop_
_atom_type_symbol
_atom_type_description
_atom_type_scat_dispersion_real
_atom_type_scat_dispersion_imag
_atom_type_scat_source
C C 0.0033 0.0016 'International Tables Vol C Tables 4.2.6.8 and 6.1.1.4'
H H 0 0 'International Tables Vol C Tables 4.2.6.8 and 6.1.1.4'
I I -0.4742 1.8119 'International Tables Vol C Tables 4.2.6.8 and 6.1.1.4'
N N 0.0061 0.0033 'International Tables Vol C Tables 4.2.6.8 and 6.1.1.4'
O O 0.0106 0.006 'International Tables Vol C Tables 4.2.6.8 and 6.1.1.4'

loop_
_geom_angle_atom_site_label_1
_geom_angle_atom_site_label_2
_geom_angle_atom_site_label_3
_geom_angle
_geom_angle_site_symmetry_1
_geom_angle_site_symmetry_3
_geom_angle_publ_flag
N1 C1 C2 123.34(15) . . ?
N1 C1 H1 118.3 . . ?
C2 C1 H1 118.3 . . ?
C1 C2 C3 120.15(14) . . ?
C1 C2 H2 119.9 . . ?
C3 C2 H2 119.9 . . ?
N2 C3 C4 121.91(14) . . ?
N2 C3 C2 122.64(14) . . ?
C4 C3 C2 115.45(14) . . ?
C5 C4 C3 120.06(14) . . ?
C5 C4 H4 120 . . ?
C3 C4 H4 120 . . ?
N1 C5 C4 123.73(14) . . ?
N1 C5 H5 118.1 . . ?
C4 C5 H5 118.1 . . ?
N2 C6 H6A 109.5 . . ?
N2 C6 H6B 109.5 . . ?
H6A C6 H6B 109.5 . . ?
N2 C6 H6C 109.5 . . ?
H6A C6 H6C 109.5 . . ?
H6B C6 H6C 109.5 . . ?
N2 C7 H7A 109.5 . . ?
N2 C7 H7B 109.5 . . ?
H7A C7 H7B 109.5 . . ?
N2 C7 H7C 109.5 . . ?
H7A C7 H7C 109.5 . . ?
H7B C7 H7C 109.5 . . ?
O1 C8 N3 125.76(15) . . ?
O1 C8 C11 127.55(15) . . ?
N3 C8 C11 106.68(13) . . ?
O2 C9 N3 125.59(15) . . ?
O2 C9 C10 127.79(15) . . ?
N3 C9 C10 106.62(13) . . ?
C15 C10 C11 121.53(16) . . ?
C15 C10 C9 130.79(16) . . ?
C11 C10 C9 107.68(14) . . ?
C12 C11 C10 121.69(15) . . ?
C12 C11 C8 130.79(15) . . ?
C10 C11 C8 107.52(14) . . ?
C11 C12 C13 117.16(16) . . ?
C11 C12 H12 121.4 . . ?
C13 C12 H12 121.4 . . ?
C14 C13 C12 121.37(17) . . ?
C14 C13 H13 119.3 . . ?
C12 C13 H13 119.3 . . ?
C13 C14 C15 121.04(16) . . ?
C13 C14 H14 119.5 . . ?
C15 C14 H14 119.5 . . ?
C10 C15 C14 117.20(16) . . ?
C10 C15 H15 121.4 . . ?
C14 C15 H15 121.4 . . ?
N3 I1 N1 177.68(5) . . ?
C5 N1 C1 117.26(14) . . ?
C5 N1 I1 120.28(10) . . ?
C1 N1 I1 122.45(11) . . ?
C3 N2 C7 120.52(14) . . ?
C3 N2 C6 120.54(13) . . ?
C7 N2 C6 118.88(14) . . ?
C9 N3 C8 111.47(13) . . ?
C9 N3 I1 125.37(11) . . ?
C8 N3 I1 123.03(10) . . ?

loop_
_geom_bond_atom_site_label_1
_geom_bond_atom_site_label_2
_geom_bond_distance
_geom_bond_site_symmetry_2
_geom_bond_publ_flag
C1 N1 1.346(2) . ?
C1 C2 1.369(2) . ?
C1 H1 0.95 . ?
C2 C3 1.419(2) . ?
C2 H2 0.95 . ?
C3 N2 1.345(2) . ?
C3 C4 1.418(2) . ?
C4 C5 1.365(2) . ?
C4 H4 0.95 . ?
C5 N1 1.342(2) . ?
C5 H5 0.95 . ?
C6 N2 1.461(2) . ?
C6 H6A 0.98 . ?
C6 H6B 0.98 . ?
C6 H6C 0.98 . ?
C7 N2 1.457(2) . ?
C7 H7A 0.98 . ?
C7 H7B 0.98 . ?
C7 H7C 0.98 . ?
C8 O1 1.217(2) . ?
C8 N3 1.391(2) . ?
C8 C11 1.497(2) . ?
C9 O2 1.214(2) . ?
C9 N3 1.389(2) . ?
C9 C10 1.497(2) . ?
C10 C15 1.382(2) . ?
C10 C11 1.392(2) . ?
C11 C12 1.378(2) . ?
C12 C13 1.394(2) . ?
C12 H12 0.95 . ?
C13 C14 1.393(3) . ?
C13 H13 0.95 . ?
C14 C15 1.396(3) . ?
C14 H14 0.95 . ?
C15 H15 0.95 . ?
I1 N3 2.1769(14) . ?
I1 N1 2.3247(14) . ?

loop_
_geom_torsion_atom_site_label_1
_geom_torsion_atom_site_label_2
_geom_torsion_atom_site_label_3
_geom_torsion_atom_site_label_4
_geom_torsion
_geom_torsion_site_symmetry_1
_geom_torsion_site_symmetry_2
_geom_torsion_site_symmetry_3
_geom_torsion_site_symmetry_4
_geom_torsion_publ_flag
N1 C1 C2 C3 -1.1(2) . . . . ?
C1 C2 C3 N2 -179.90(15) . . . . ?
C1 C2 C3 C4 0.4(2) . . . . ?
N2 C3 C4 C5 -178.89(15) . . . . ?
C2 C3 C4 C5 0.8(2) . . . . ?
C3 C4 C5 N1 -1.4(3) . . . . ?
O2 C9 C10 C15 0.7(3) . . . . ?
N3 C9 C10 C15 -179.66(16) . . . . ?
O2 C9 C10 C11 -179.97(15) . . . . ?
N3 C9 C10 C11 -0.29(17) . . . . ?
C15 C10 C11 C12 1.0(2) . . . . ?
C9 C10 C11 C12 -178.40(14) . . . . ?
C15 C10 C11 C8 -179.41(14) . . . . ?
C9 C10 C11 C8 1.15(16) . . . . ?
O1 C8 C11 C12 -2.5(3) . . . . ?
N3 C8 C11 C12 177.87(16) . . . . ?
O1 C8 C11 C10 178.00(17) . . . . ?
N3 C8 C11 C10 -1.62(17) . . . . ?
C10 C11 C12 C13 -0.2(2) . . . . ?
C8 C11 C12 C13 -179.61(16) . . . . ?
C11 C12 C13 C14 -1.0(2) . . . . ?
C12 C13 C14 C15 1.4(3) . . . . ?
C11 C10 C15 C14 -0.7(2) . . . . ?
C9 C10 C15 C14 178.61(15) . . . . ?
C13 C14 C15 C10 -0.5(2) . . . . ?
C4 C5 N1 C1 0.7(2) . . . . ?
C4 C5 N1 I1 179.89(12) . . . . ?
C2 C1 N1 C5 0.6(2) . . . . ?
C2 C1 N1 I1 -178.56(12) . . . . ?
C4 C3 N2 C7 177.22(15) . . . . ?
C2 C3 N2 C7 -2.5(2) . . . . ?
C4 C3 N2 C6 -5.4(2) . . . . ?
C2 C3 N2 C6 174.90(15) . . . . ?
O2 C9 N3 C8 178.91(15) . . . . ?
C10 C9 N3 C8 -0.78(17) . . . . ?
O2 C9 N3 I1 -5.1(2) . . . . ?
C10 C9 N3 I1 175.20(10) . . . . ?
O1 C8 N3 C9 -178.16(16) . . . . ?
C11 C8 N3 C9 1.48(17) . . . . ?
O1 C8 N3 I1 5.7(2) . . . . ?
C11 C8 N3 I1 -174.62(10) . . . . ?
